data_2234850
loop_
_publ_author_name
'Yeh, Chun-Wei'
'Huang, Fu-Chang'
'Lin, Shui-Chuan'
'Jong, Ay'
'Suen, Maw-Cherng'

_publ_section_title
;
 <i>catena</i>-Poly[[silver(I)-\m-1,2-bis(4,4-dimethyl-4,5-dihydro-1,3-oxazol-2-yl)ethane-\k^2^<i>N</i>:<i>N</i>']
 perchlorate hemihydrate]
;
_journal_coeditor_code XU5506
_journal_issue 5
_journal_name_full 'Acta Crystallographica Section E'
_journal_page_first m637
_journal_page_last m638
_journal_paper_doi 10.1107/S1600536812016406
_journal_volume 68
_journal_year 2012
_chemical_formula_iupac '[Ag (C12 H20 N2 O2)] Cl O4, 0.5H2 O'
_chemical_formula_moiety 'C24 H42 Ag2 Cl2 N4 O13'
_chemical_formula_sum 'C24 H42 Ag2 Cl2 N4 O13'
_chemical_formula_weight 881.26
_chemical_name_systematic
;
<i>catena</i>-Poly[[silver(I)-\m-1,2-bis(4,4-dimethyl-4,5-dihydro-
1,3-oxazol-2-yl)ethane-\k^2^<i>N</i>:<i>N</i>'] perchlorate hemihydrate]
;
_space_group_IT_number 15
_symmetry_cell_setting monoclinic
_symmetry_space_group_name_Hall '-C 2yc'
_symmetry_space_group_name_H-M 'C 1 2/c 1'
_atom_sites_solution_hydrogens geom
_atom_sites_solution_primary direct
_atom_sites_solution_secondary difmap
_audit_creation_method SHELXL-97
_cell_angle_alpha 90.00
_cell_angle_beta 97.9170(10)
_cell_angle_gamma 90.00
_cell_formula_units_Z 4
_cell_length_a 25.3322(19)
_cell_length_b 11.2100(9)
_cell_length_c 12.3721(9)
_cell_measurement_reflns_used 3424
_cell_measurement_temperature 297(2)
_cell_measurement_theta_max 26.0
_cell_measurement_theta_min 1.6
_cell_volume 3479.9(5)
_computing_cell_refinement 'SAINT (Bruker, 2010)'
_computing_data_collection 'APEX2 (Bruker, 2010)'
_computing_data_reduction 'SAINT (Bruker, 2010)'
_computing_molecular_graphics 'DIAMOND (Brandenburg, 2010)'
_computing_publication_material 'SHELXL97 (Sheldrick, 2008)'
_computing_structure_refinement 'SHELXL97 (Sheldrick, 2008)'
_computing_structure_solution 'SHELXS97 (Sheldrick, 2008)'
_diffrn_ambient_temperature 297(2)
_diffrn_measured_fraction_theta_full 0.999
_diffrn_measured_fraction_theta_max 0.999
_diffrn_measurement_device_type 'Bruker APEXII CCD'
_diffrn_measurement_method '\f and \w scans'
_diffrn_radiation_monochromator graphite
_diffrn_radiation_source 'fine-focus sealed tube'
_diffrn_radiation_type MoK\a
_diffrn_radiation_wavelength 0.71073
_diffrn_reflns_av_R_equivalents 0.0193
_diffrn_reflns_av_sigmaI/netI 0.0183
_diffrn_reflns_limit_h_max 29
_diffrn_reflns_limit_h_min -31
_diffrn_reflns_limit_k_max 13
_diffrn_reflns_limit_k_min -8
_diffrn_reflns_limit_l_max 13
_diffrn_reflns_limit_l_min -15
_diffrn_reflns_number 9583
_diffrn_reflns_theta_full 26.02
_diffrn_reflns_theta_max 26.02
_diffrn_reflns_theta_min 1.62
_exptl_absorpt_coefficient_mu 1.342
_exptl_absorpt_correction_T_max 1.000
_exptl_absorpt_correction_T_min 0.753
_exptl_absorpt_correction_type multi-scan
_exptl_absorpt_process_details '(SADABS; Bruker, 2000)'
_exptl_crystal_colour colourless
_exptl_crystal_density_diffrn 1.682
_exptl_crystal_density_method 'not measured'
_exptl_crystal_description block
_exptl_crystal_F_000 1784
_exptl_crystal_size_max 0.5
_exptl_crystal_size_mid 0.4
_exptl_crystal_size_min 0.4
_refine_diff_density_max 0.492
_refine_diff_density_min -0.411
_refine_ls_extinction_method none
_refine_ls_goodness_of_fit_ref 1.228
_refine_ls_hydrogen_treatment mixed
_refine_ls_matrix_type full
_refine_ls_number_parameters 217
_refine_ls_number_reflns 3424
_refine_ls_number_restraints 0
_refine_ls_restrained_S_all 1.228
_refine_ls_R_factor_all 0.0358
_refine_ls_R_factor_gt 0.0291
_refine_ls_shift/su_max 0.001
_refine_ls_shift/su_mean 0.000
_refine_ls_structure_factor_coef Fsqd
_refine_ls_weighting_details 'calc w=1/[\s^2^(Fo^2^)+(0.0500P)^2^+0.0000P] where P=(Fo^2^+2Fc^2^)/3'
_refine_ls_weighting_scheme calc
_refine_ls_wR_factor_gt 0.0850
_refine_ls_wR_factor_ref 0.0897
_reflns_number_gt 2914
_reflns_number_total 3424
_reflns_threshold_expression I>2sigma(I)
_cod_data_source_file xu5506.cif
_cod_data_source_block I
_cod_original_sg_symbol_H-M 'C 2/c'
_cod_database_code 2234850
_cod_database_fobs_code 2234850

loop_
_symmetry_equiv_pos_as_xyz
'x, y, z'
'-x, y, -z+1/2'
'x+1/2, y+1/2, z'
'-x+1/2, y+1/2, -z+1/2'
'-x, -y, -z'
'x, -y, z-1/2'
'-x+1/2, -y+1/2, -z'
'x+1/2, -y+1/2, z-1/2'

loop_
_atom_site_type_symbol
_atom_site_label
_atom_site_fract_x
_atom_site_fract_y
_atom_site_fract_z
_atom_site_U_iso_or_equiv
_atom_site_adp_type
_atom_site_calc_flag
_atom_site_refinement_flags
_atom_site_occupancy
_atom_site_symmetry_multiplicity
_atom_site_disorder_assembly
_atom_site_disorder_group
Ag Ag 0.113477(9) -0.11300(2) 0.375689(18) 0.05407(11) Uani d . 1 1 . .
Cl Cl 0.10569(3) 0.21893(7) 0.56478(6) 0.0582(2) Uani d . 1 1 . .
O O1 0.15659(9) 0.1990(2) 0.2086(2) 0.0816(8) Uani d . 1 1 . .
O O2 0.05890(9) 0.35885(18) 0.09898(16) 0.0569(5) Uani d . 1 1 A .
O O3 0.05412(12) 0.2480(4) 0.5918(3) 0.1148(11) Uani d . 1 1 . .
O O4 0.14340(13) 0.2630(3) 0.6480(3) 0.1168(11) Uani d . 1 1 . .
O O5 0.11311(18) 0.0949(3) 0.5528(3) 0.1163(13) Uani d . 1 1 . .
O O6 0.11177(17) 0.2774(3) 0.4667(2) 0.1184(12) Uani d . 1 1 . .
O O7 0.0000 0.1184(3) 0.7500 0.0834(11) Uani d S 1 2 . .
N N1 0.14851(8) 0.0336(2) 0.30542(17) 0.0438(5) Uani d . 1 1 . .
N N2 0.08939(8) 0.26102(19) -0.03635(17) 0.0431(5) Uani d . 1 1 . .
C C1 0.20723(11) 0.0540(3) 0.3142(2) 0.0542(7) Uani d . 1 1 A .
C C2 0.2107(4) 0.1392(8) 0.2200(10) 0.075(3) Uani d P 0.65 1 A 1
H H2B 0.2392 0.1965 0.2375 0.089 Uiso calc PR 0.65 1 A 1
H H2C 0.2158 0.0966 0.1540 0.089 Uiso calc PR 0.65 1 A 1
C C2' 0.2083(9) 0.1825(15) 0.2631(19) 0.094(7) Uani d P 0.35 1 A 2
H H2'A 0.2168 0.2422 0.3195 0.113 Uiso calc PR 0.35 1 A 2
H H2'B 0.2343 0.1870 0.2126 0.113 Uiso calc PR 0.35 1 A 2
C C3 0.12504(12) 0.1175(2) 0.2487(2) 0.0503(7) Uani d . 1 1 A .
C C4 0.06708(11) 0.1381(3) 0.2236(2) 0.0531(7) Uani d . 1 1 . .
H H4B 0.0582 0.2111 0.2591 0.064 Uiso calc R 1 1 A .
H H4C 0.0485 0.0731 0.2537 0.064 Uiso calc R 1 1 . .
C C5 0.04721(11) 0.1478(3) 0.1008(2) 0.0522(7) Uani d . 1 1 A .
H H5B 0.0586 0.0777 0.0644 0.063 Uiso calc R 1 1 . .
H H5C 0.0086 0.1487 0.0901 0.063 Uiso calc R 1 1 . .
C C6 0.06680(10) 0.2559(2) 0.0495(2) 0.0445(6) Uani d . 1 1 . .
C C7 0.08686(15) 0.4491(3) 0.0448(2) 0.0649(8) Uani d . 1 1 . .
H H7A 0.1194 0.4730 0.0903 0.078 Uiso calc R 1 1 A .
H H7B 0.0646 0.5190 0.0282 0.078 Uiso calc R 1 1 . .
C C8 0.09930(11) 0.3892(2) -0.0602(2) 0.0469(6) Uani d . 1 1 . .
C C9 0.22808(15) 0.0913(4) 0.4296(3) 0.0954(14) Uani d . 1 1 . .
H H9A 0.2305 0.0226 0.4764 0.143 Uiso calc R 1 1 A .
H H9B 0.2042 0.1485 0.4544 0.143 Uiso calc R 1 1 . .
H H9C 0.2627 0.1264 0.4313 0.143 Uiso calc R 1 1 . .
C C10 0.23499(15) -0.0574(4) 0.2842(4) 0.0904(12) Uani d . 1 1 . .
H H10A 0.2245 -0.1234 0.3259 0.136 Uiso calc R 1 1 A .
H H10B 0.2729 -0.0466 0.2998 0.136 Uiso calc R 1 1 . .
H H10C 0.2254 -0.0734 0.2078 0.136 Uiso calc R 1 1 . .
C C11 0.06137(15) 0.4279(3) -0.1592(3) 0.0712(9) Uani d . 1 1 . .
H H11A 0.0701 0.3873 -0.2227 0.107 Uiso calc R 1 1 A .
H H11B 0.0644 0.5125 -0.1691 0.107 Uiso calc R 1 1 . .
H H11C 0.0255 0.4086 -0.1487 0.107 Uiso calc R 1 1 . .
C C12 0.15668(16) 0.4067(4) -0.0786(4) 0.0841(12) Uani d . 1 1 . .
H H12A 0.1800 0.3805 -0.0153 0.126 Uiso calc R 1 1 A .
H H12B 0.1629 0.4896 -0.0914 0.126 Uiso calc R 1 1 . .
H H12C 0.1635 0.3610 -0.1409 0.126 Uiso calc R 1 1 . .
H H7C 0.0141(19) 0.158(4) 0.701(4) 0.110(16) Uiso d . 1 1 . .

loop_
_atom_site_aniso_label
_atom_site_aniso_U_11
_atom_site_aniso_U_22
_atom_site_aniso_U_33
_atom_site_aniso_U_12
_atom_site_aniso_U_13
_atom_site_aniso_U_23
Ag 0.05656(17) 0.04575(16) 0.06076(17) -0.00549(9) 0.01119(11) 0.01769(9)
Cl 0.0756(5) 0.0481(4) 0.0535(4) -0.0027(3) 0.0185(3) -0.0029(3)
O1 0.0547(13) 0.0750(16) 0.1129(19) -0.0111(11) 0.0034(12) 0.0533(15)
O2 0.0834(14) 0.0417(11) 0.0493(11) 0.0071(10) 0.0223(10) -0.0064(9)
O3 0.082(2) 0.141(3) 0.129(2) -0.0065(18) 0.0404(18) -0.020(2)
O4 0.104(2) 0.107(3) 0.127(2) 0.0042(18) -0.0311(19) -0.028(2)
O5 0.199(4) 0.0521(16) 0.111(2) -0.0091(18) 0.066(3) -0.0039(15)
O6 0.202(4) 0.083(2) 0.0810(17) 0.033(2) 0.059(2) 0.0225(16)
O7 0.095(3) 0.059(2) 0.097(3) 0.000 0.017(2) 0.000
N1 0.0465(11) 0.0394(12) 0.0454(11) -0.0039(9) 0.0063(9) 0.0062(10)
N2 0.0463(12) 0.0379(11) 0.0450(11) 0.0029(9) 0.0057(9) -0.0084(9)
C1 0.0448(15) 0.0487(16) 0.0687(18) -0.0047(13) 0.0063(13) 0.0079(14)
C2 0.044(3) 0.069(6) 0.111(7) -0.010(4) 0.014(4) 0.024(4)
C2' 0.071(9) 0.056(10) 0.15(2) -0.015(8) -0.017(12) 0.047(10)
C3 0.0490(15) 0.0481(17) 0.0546(16) -0.0082(12) 0.0095(12) 0.0119(13)
C4 0.0485(15) 0.0534(17) 0.0589(17) 0.0008(13) 0.0123(12) 0.0124(14)
C5 0.0514(15) 0.0446(15) 0.0602(17) 0.0014(12) 0.0066(12) 0.0046(13)
C6 0.0457(14) 0.0398(14) 0.0465(14) 0.0072(11) 0.0009(11) -0.0027(12)
C7 0.102(3) 0.0403(16) 0.0546(17) -0.0028(16) 0.0193(16) -0.0061(14)
C8 0.0525(15) 0.0429(15) 0.0454(14) -0.0048(11) 0.0074(12) -0.0066(11)
C9 0.058(2) 0.124(4) 0.098(3) 0.002(2) -0.0095(19) -0.042(3)
C10 0.062(2) 0.099(3) 0.112(3) 0.006(2) 0.017(2) -0.029(3)
C11 0.096(3) 0.058(2) 0.0557(18) 0.0048(19) -0.0021(17) 0.0067(16)
C12 0.066(2) 0.084(3) 0.105(3) -0.0240(19) 0.023(2) -0.016(2)

loop_
_atom_type_symbol
_atom_type_description
_atom_type_scat_dispersion_real
_atom_type_scat_dispersion_imag
_atom_type_scat_source
C C 0.0033 0.0016 'International Tables Vol C Tables 4.2.6.8 and 6.1.1.4'
H H 0.0000 0.0000 'International Tables Vol C Tables 4.2.6.8 and 6.1.1.4'
N N 0.0061 0.0033 'International Tables Vol C Tables 4.2.6.8 and 6.1.1.4'
O O 0.0106 0.0060 'International Tables Vol C Tables 4.2.6.8 and 6.1.1.4'
Cl Cl 0.1484 0.1585 'International Tables Vol C Tables 4.2.6.8 and 6.1.1.4'
Ag Ag -0.8971 1.1015 'International Tables Vol C Tables 4.2.6.8 and 6.1.1.4'

loop_
_geom_angle_atom_site_label_1
_geom_angle_atom_site_label_2
_geom_angle_atom_site_label_3
_geom_angle_site_symmetry_3
_geom_angle
N1 Ag N2 6_556 171.07(8)
O4 Cl O6 . 109.1(3)
O4 Cl O5 . 109.7(2)
O6 Cl O5 . 109.7(2)
O4 Cl O3 . 107.6(2)
O6 Cl O3 . 107.9(2)
O5 Cl O3 . 112.8(2)
C3 O1 C2' . 107.2(9)
C3 O1 C2 . 103.9(4)
C2' O1 C2 . 28.7(9)
C6 O2 C7 . 106.1(2)
C3 N1 C1 . 108.2(2)
C3 N1 Ag . 127.74(19)
C1 N1 Ag . 124.10(17)
C6 N2 C8 . 108.3(2)
C6 N2 Ag 6 125.88(19)
C8 N2 Ag 6 125.67(16)
N1 C1 C10 . 110.4(3)
N1 C1 C9 . 109.0(3)
C10 C1 C9 . 110.3(3)
N1 C1 C2 . 101.7(4)
C10 C1 C2 . 104.8(4)
C9 C1 C2 . 120.1(5)
N1 C1 C2' . 100.6(8)
C10 C1 C2' . 128.8(9)
C9 C1 C2' . 95.9(9)
C2 C1 C2' . 27.2(9)
O1 C2 C1 . 101.7(6)
O1 C2 H2B . 111.4
C1 C2 H2B . 111.4
O1 C2 H2C . 111.4
C1 C2 H2C . 111.4
H2B C2 H2C . 109.3
O1 C2' C1 . 104.3(12)
O1 C2' H2'A . 110.9
C1 C2' H2'A . 110.9
O1 C2' H2'B . 110.9
C1 C2' H2'B . 110.9
H2'A C2' H2'B . 108.9
N1 C3 O1 . 116.6(3)
N1 C3 C4 . 127.4(3)
O1 C3 C4 . 116.0(2)
C3 C4 C5 . 113.6(2)
C3 C4 H4B . 108.9
C5 C4 H4B . 108.9
C3 C4 H4C . 108.9
C5 C4 H4C . 108.9
H4B C4 H4C . 107.7
C6 C5 C4 . 113.4(2)
C6 C5 H5B . 108.9
C4 C5 H5B . 108.9
C6 C5 H5C . 108.9
C4 C5 H5C . 108.9
H5B C5 H5C . 107.7
N2 C6 O2 . 117.1(2)
N2 C6 C5 . 127.5(2)
O2 C6 C5 . 115.4(2)
O2 C7 C8 . 104.8(2)
O2 C7 H7A . 110.8
C8 C7 H7A . 110.8
O2 C7 H7B . 110.8
C8 C7 H7B . 110.8
H7A C7 H7B . 108.9
N2 C8 C11 . 109.3(2)
N2 C8 C12 . 110.2(3)
C11 C8 C12 . 110.9(3)
N2 C8 C7 . 101.2(2)
C11 C8 C7 . 112.3(3)
C12 C8 C7 . 112.6(3)
C1 C9 H9A . 109.5
C1 C9 H9B . 109.5
H9A C9 H9B . 109.5
C1 C9 H9C . 109.5
H9A C9 H9C . 109.5
H9B C9 H9C . 109.5
C1 C10 H10A . 109.5
C1 C10 H10B . 109.5
H10A C10 H10B . 109.5
C1 C10 H10C . 109.5
H10A C10 H10C . 109.5
H10B C10 H10C . 109.5
C8 C11 H11A . 109.5
C8 C11 H11B . 109.5
H11A C11 H11B . 109.5
C8 C11 H11C . 109.5
H11A C11 H11C . 109.5
H11B C11 H11C . 109.5
C8 C12 H12A . 109.5
C8 C12 H12B . 109.5
H12A C12 H12B . 109.5
C8 C12 H12C . 109.5
H12A C12 H12C . 109.5
H12B C12 H12C . 109.5

loop_
_geom_bond_atom_site_label_1
_geom_bond_atom_site_label_2
_geom_bond_site_symmetry_2
_geom_bond_distance
Ag N1 . 2.111(2)
Ag N2 6_556 2.120(2)
Cl O4 . 1.394(3)
Cl O6 . 1.406(3)
Cl O5 . 1.413(3)
Cl O3 . 1.430(3)
O1 C3 . 1.352(3)
O1 C2' . 1.40(2)
O1 C2 . 1.514(11)
O2 C6 . 1.335(3)
O2 C7 . 1.451(4)
O7 H7C . 0.87(4)
N1 C3 . 1.271(4)
N1 C1 . 1.494(3)
N2 C6 . 1.275(3)
N2 C8 . 1.495(3)
N2 Ag 6 2.120(2)
C1 C10 . 1.505(5)
C1 C9 . 1.512(5)
C1 C2 . 1.518(12)
C1 C2' . 1.574(19)
C2 H2B . 0.9700
C2 H2C . 0.9700
C2' H2'A . 0.9700
C2' H2'B . 0.9700
C3 C4 . 1.476(4)
C4 C5 . 1.537(4)
C4 H4B . 0.9700
C4 H4C . 0.9700
C5 C6 . 1.484(4)
C5 H5B . 0.9700
C5 H5C . 0.9700
C7 C8 . 1.533(4)
C7 H7A . 0.9700
C7 H7B . 0.9700
C8 C11 . 1.513(4)
C8 C12 . 1.515(5)
C9 H9A . 0.9600
C9 H9B . 0.9600
C9 H9C . 0.9600
C10 H10A . 0.9600
C10 H10B . 0.9600
C10 H10C . 0.9600
C11 H11A . 0.9600
C11 H11B . 0.9600
C11 H11C . 0.9600
C12 H12A . 0.9600
C12 H12B . 0.9600
C12 H12C . 0.9600

loop_
_geom_hbond_atom_site_label_D
_geom_hbond_atom_site_label_H
_geom_hbond_atom_site_label_A
_geom_hbond_site_symmetry_A
_geom_hbond_distance_DH
_geom_hbond_distance_HA
_geom_hbond_distance_DA
_geom_hbond_angle_DHA
O7 H7C O3 1_555 0.87(5) 2.06(5) 2.926(4) 175(4)
C4 H4C O7 5_556 0.97 2.47 3.379(4) 156
C5 H5B O5 6_555 0.97 2.39 3.289(5) 153
